data_7156925
loop_
_publ_author_name
'Jaiswal, Yogesh'
'Kumar, Yogesh'
'Kumar, Amit'

_publ_section_title
;
 The palladium(ii)-catalyzed regioselective ortho-C-H
 bromination/iodination of arylacetamides with in situ generated imidic
 acid as the directing group: mechanistic exploration.
;
_journal_issue 28
_journal_name_full 'Organic &amp; biomolecular chemistry'
_journal_page_first 6809
_journal_page_last 6820
_journal_paper_doi 10.1039/c9ob01082c
_journal_volume 17
_journal_year 2019
_chemical_formula_sum 'C12 H10 I N O'
_chemical_formula_weight 311.11
_space_group_crystal_system monoclinic
_space_group_IT_number 14
_space_group_name_Hall '-P 2ybc'
_space_group_name_H-M_alt 'P 1 21/c 1'
_symmetry_space_group_name_Hall '-P 2ybc'
_symmetry_space_group_name_H-M 'P 1 21/c 1'
_atom_sites_solution_hydrogens geom
_audit_creation_method SHELXL-2014/7
_audit_update_record
;
2019-04-11 deposited with the CCDC.    2019-06-18 downloaded from the CCDC.
;
_cell_angle_alpha 90
_cell_angle_beta 106.346(13)
_cell_angle_gamma 90
_cell_formula_units_Z 4
_cell_length_a 14.336(7)
_cell_length_b 4.975(2)
_cell_length_c 16.193(8)
_cell_measurement_reflns_used 5550
_cell_measurement_temperature 298(2)
_cell_measurement_theta_max 24.555
_cell_measurement_theta_min 2.961
_cell_volume 1108.2(9)
_computing_cell_refinement 'Bruker SAINT'
_computing_data_collection 'Bruker APEX2'
_computing_data_reduction 'Bruker SAINT'
_computing_molecular_graphics 'Bruker SHELXTL'
_computing_publication_material 'Bruker SHELXTL'
_computing_structure_refinement 'SHELXL-2014 (Sheldrick 2014)'
_computing_structure_solution 'SHELXS-97 (Sheldrick 2008)'
_diffrn_ambient_temperature 298(2)
_diffrn_measured_fraction_theta_full 0.992
_diffrn_measured_fraction_theta_max 0.992
_diffrn_measurement_device_type 'Bruker APEX-II CCD'
_diffrn_measurement_method '\f and \w scans'
_diffrn_radiation_type MoK\a
_diffrn_radiation_wavelength 0.71073
_diffrn_reflns_av_R_equivalents 0.0857
_diffrn_reflns_av_unetI/netI 0.0652
_diffrn_reflns_Laue_measured_fraction_full 0.992
_diffrn_reflns_Laue_measured_fraction_max 0.992
_diffrn_reflns_limit_h_max 16
_diffrn_reflns_limit_h_min -16
_diffrn_reflns_limit_k_max 5
_diffrn_reflns_limit_k_min -5
_diffrn_reflns_limit_l_max 18
_diffrn_reflns_limit_l_min -18
_diffrn_reflns_number 15699
_diffrn_reflns_point_group_measured_fraction_full 0.992
_diffrn_reflns_point_group_measured_fraction_max 0.992
_diffrn_reflns_theta_full 24.555
_diffrn_reflns_theta_max 24.555
_diffrn_reflns_theta_min 2.961
_exptl_absorpt_coefficient_mu 2.861
_exptl_crystal_colour WHITE
_exptl_crystal_density_diffrn 1.864
_exptl_crystal_description BLOCK
_exptl_crystal_F_000 600
_exptl_crystal_size_max 0.300
_exptl_crystal_size_mid 0.200
_exptl_crystal_size_min 0.200
_refine_diff_density_max 0.711
_refine_diff_density_min -0.421
_refine_diff_density_rms 0.109
_refine_ls_extinction_method none
_refine_ls_goodness_of_fit_ref 1.021
_refine_ls_hydrogen_treatment constr
_refine_ls_matrix_type full
_refine_ls_number_parameters 136
_refine_ls_number_reflns 1844
_refine_ls_number_restraints 0
_refine_ls_restrained_S_all 1.021
_refine_ls_R_factor_all 0.1149
_refine_ls_R_factor_gt 0.0533
_refine_ls_shift/su_max 0.000
_refine_ls_shift/su_mean 0.000
_refine_ls_structure_factor_coef Fsqd
_refine_ls_weighting_details 'w=1/[\s^2^(Fo^2^)+(0.0499P)^2^+3.3221P] where P=(Fo^2^+2Fc^2^)/3'
_refine_ls_weighting_scheme calc
_refine_ls_wR_factor_gt 0.1006
_refine_ls_wR_factor_ref 0.1204
_reflns_Friedel_coverage 0.000
_reflns_number_gt 1121
_reflns_number_total 1844
_reflns_threshold_expression 'I > 2\s(I)'
_cod_data_source_file c9ob01082c2.cif
_cod_data_source_block M_a_CCDC1
_cod_depositor_comments 'Adding full bibliography for 7156924--7156925.cif.'
_cod_original_cell_volume 1108.3(9)
_cod_database_code 7156925
_shelx_shelxl_version_number 2014/7
_shelx_space_group_comment
;
The symmetry employed for this shelxl refinement is uniquely defined
by the following loop, which should always be used as a source of
symmetry information in preference to the above space-group names.
They are only intended as comments.
;
_shelx_estimated_absorpt_t_min 0.481
_shelx_estimated_absorpt_t_max 0.598

loop_
_space_group_symop_operation_xyz
'x, y, z'
'-x, y+1/2, -z+1/2'
'-x, -y, -z'
'x, -y-1/2, z-1/2'

loop_
_atom_site_label
_atom_site_type_symbol
_atom_site_fract_x
_atom_site_fract_y
_atom_site_fract_z
_atom_site_U_iso_or_equiv
_atom_site_adp_type
_atom_site_occupancy
_atom_site_site_symmetry_order
_atom_site_calc_flag
_atom_site_refinement_flags_posn
_atom_site_refinement_flags_adp
I1 I 0.84374(5) 0.84697(13) 0.48350(4) 0.0725(3) Uani 1 1 d . .
O1 O 0.5670(4) 0.8323(10) 0.4289(4) 0.0550(15) Uani 1 1 d . .
N1 N 0.5740(4) 1.2620(12) 0.4685(4) 0.0445(17) Uani 1 1 d . .
H2 H 0.5405 1.2336 0.5041 0.053 Uiso 1 1 calc R U
H3 H 0.5945 1.4213 0.4626 0.053 Uiso 1 1 calc R U
C5 C 0.8075(5) 0.5828(14) 0.3063(5) 0.0352(18) Uani 1 1 d . .
C4 C 0.7697(6) 0.7808(15) 0.3526(5) 0.040(2) Uani 1 1 d . .
C3 C 0.6878(6) 0.9230(14) 0.3160(5) 0.044(2) Uani 1 1 d . .
C1 C 0.5940(5) 1.0620(15) 0.4232(5) 0.0385(19) Uani 1 1 d . .
C10 C 0.7544(5) 0.5329(16) 0.2217(5) 0.0403(19) Uani 1 1 d . .
C6 C 0.8929(6) 0.4346(15) 0.3405(5) 0.047(2) Uani 1 1 d . .
H6 H 0.9292 0.4643 0.3971 0.056 Uiso 1 1 calc R U
C9 C 0.7895(7) 0.3294(18) 0.1735(5) 0.052(2) Uani 1 1 d . .
H9 H 0.7542 0.2924 0.1170 0.062 Uiso 1 1 calc R U
C12 C 0.6251(7) 0.8886(16) 0.2262(5) 0.058(3) Uani 1 1 d . .
H12 H 0.5684 0.9836 0.2010 0.070 Uiso 1 1 calc R U
C11 C 0.6673(6) 0.6823(18) 0.1847(5) 0.057(2) Uani 1 1 d . .
H10 H 0.6341 0.6426 0.1279 0.068 Uiso 1 1 calc R U
C8 C 0.8702(7) 0.1967(17) 0.2080(6) 0.055(2) Uani 1 1 d . .
H8 H 0.8916 0.0676 0.1761 0.066 Uiso 1 1 calc R U
C2 C 0.6509(6) 1.1504(15) 0.3622(5) 0.056(2) Uani 1 1 d . .
H5 H 0.7063 1.2551 0.3944 0.067 Uiso 1 1 calc R U
H4 H 0.6100 1.2678 0.3192 0.067 Uiso 1 1 calc R U
C7 C 0.9237(6) 0.2491(18) 0.2927(6) 0.055(2) Uani 1 1 d . .
H7 H 0.9812 0.1559 0.3166 0.066 Uiso 1 1 calc R U

loop_
_atom_site_aniso_label
_atom_site_aniso_U_11
_atom_site_aniso_U_22
_atom_site_aniso_U_33
_atom_site_aniso_U_23
_atom_site_aniso_U_13
_atom_site_aniso_U_12
I1 0.0951(6) 0.0763(5) 0.0453(4) -0.0129(3) 0.0185(3) -0.0080(4)
O1 0.078(4) 0.017(3) 0.093(4) 0.008(3) 0.060(3) -0.001(3)
N1 0.054(4) 0.026(3) 0.065(4) 0.007(3) 0.036(4) -0.002(3)
C5 0.038(5) 0.030(4) 0.044(4) 0.004(4) 0.023(4) -0.006(4)
C4 0.041(5) 0.043(5) 0.040(4) -0.006(4) 0.020(4) -0.018(4)
C3 0.044(5) 0.030(5) 0.066(5) 0.004(4) 0.029(4) -0.001(4)
C1 0.038(5) 0.027(5) 0.060(5) 0.003(4) 0.029(4) 0.004(4)
C10 0.038(5) 0.044(5) 0.044(5) 0.005(4) 0.020(4) -0.005(4)
C6 0.056(5) 0.046(5) 0.044(5) -0.004(4) 0.021(4) -0.008(5)
C9 0.067(6) 0.055(6) 0.043(5) -0.005(5) 0.030(4) -0.020(5)
C12 0.100(7) 0.046(5) 0.037(4) -0.008(4) 0.035(5) -0.061(5)
C11 0.066(6) 0.065(6) 0.038(4) 0.001(5) 0.012(4) -0.025(5)
C8 0.065(6) 0.051(6) 0.060(6) -0.006(5) 0.036(5) 0.005(5)
C2 0.071(6) 0.037(5) 0.076(6) 0.010(5) 0.051(5) 0.007(4)
C7 0.041(5) 0.055(5) 0.073(7) 0.005(5) 0.023(5) 0.001(4)

loop_
_atom_type_symbol
_atom_type_description
_atom_type_scat_dispersion_real
_atom_type_scat_dispersion_imag
_atom_type_scat_source
C C 0.0033 0.0016 'International Tables Vol C Tables 4.2.6.8 and 6.1.1.4'
H H 0.0000 0.0000 'International Tables Vol C Tables 4.2.6.8 and 6.1.1.4'
I I -0.4742 1.8119 'International Tables Vol C Tables 4.2.6.8 and 6.1.1.4'
N N 0.0061 0.0033 'International Tables Vol C Tables 4.2.6.8 and 6.1.1.4'
O O 0.0106 0.0060 'International Tables Vol C Tables 4.2.6.8 and 6.1.1.4'

loop_
_geom_angle_atom_site_label_1
_geom_angle_atom_site_label_2
_geom_angle_atom_site_label_3
_geom_angle
C1 N1 H2 120.0
C1 N1 H3 120.0
H2 N1 H3 120.0
C10 C5 C6 118.0(7)
C10 C5 C4 117.2(7)
C6 C5 C4 124.8(7)
C3 C4 C5 122.5(7)
C3 C4 I1 119.1(6)
C5 C4 I1 118.4(6)
C4 C3 C12 125.3(7)
C4 C3 C2 123.2(7)
C12 C3 C2 111.5(7)
O1 C1 N1 123.0(6)
O1 C1 C2 124.3(7)
N1 C1 C2 112.7(6)
C5 C10 C11 119.3(7)
C5 C10 C9 118.6(7)
C11 C10 C9 122.1(7)
C7 C6 C5 121.4(7)
C7 C6 H6 119.3
C5 C6 H6 119.3
C8 C9 C10 121.2(8)
C8 C9 H9 119.4
C10 C9 H9 119.4
C11 C12 C3 108.6(8)
C11 C12 H12 125.7
C3 C12 H12 125.7
C10 C11 C12 127.1(7)
C10 C11 H10 116.5
C12 C11 H10 116.5
C9 C8 C7 120.0(8)
C9 C8 H8 120.0
C7 C8 H8 120.0
C1 C2 C3 115.3(6)
C1 C2 H5 108.4
C3 C2 H5 108.4
C1 C2 H4 108.4
C3 C2 H4 108.4
H5 C2 H4 107.5
C6 C7 C8 120.7(8)
C6 C7 H7 119.6
C8 C7 H7 119.6

loop_
_geom_bond_atom_site_label_1
_geom_bond_atom_site_label_2
_geom_bond_distance
I1 C4 2.112(7)
O1 C1 1.218(8)
N1 C1 1.315(9)
N1 H2 0.8600
N1 H3 0.8600
C5 C10 1.390(10)
C5 C6 1.403(10)
C5 C4 1.434(10)
C4 C3 1.357(10)
C3 C12 1.488(11)
C3 C2 1.530(10)
C1 C2 1.513(10)
C10 C11 1.432(11)
C10 C9 1.452(11)
C6 C7 1.356(11)
C6 H6 0.9300
C9 C8 1.313(11)
C9 H9 0.9300
C12 C11 1.449(12)
C12 H12 0.9300
C11 H10 0.9300
C8 C7 1.394(12)
C8 H8 0.9300
C2 H5 0.9700
C2 H4 0.9700
C7 H7 0.9300

loop_
_geom_torsion_atom_site_label_1
_geom_torsion_atom_site_label_2
_geom_torsion_atom_site_label_3
_geom_torsion_atom_site_label_4
_geom_torsion
C10 C5 C4 C3 -2.3(10)
C6 C5 C4 C3 178.5(7)
C10 C5 C4 I1 176.6(5)
C6 C5 C4 I1 -2.6(9)
C5 C4 C3 C12 2.2(11)
I1 C4 C3 C12 -176.6(5)
C5 C4 C3 C2 -175.0(6)
I1 C4 C3 C2 6.2(9)
C6 C5 C10 C11 -179.5(7)
C4 C5 C10 C11 1.2(10)
C6 C5 C10 C9 0.5(10)
C4 C5 C10 C9 -178.7(6)
C10 C5 C6 C7 0.4(11)
C4 C5 C6 C7 179.6(7)
C5 C10 C9 C8 -0.9(11)
C11 C10 C9 C8 179.2(8)
C4 C3 C12 C11 -0.9(10)
C2 C3 C12 C11 176.5(6)
C5 C10 C11 C12 -0.1(11)
C9 C10 C11 C12 179.9(7)
C3 C12 C11 C10 -0.1(10)
C10 C9 C8 C7 0.3(12)
O1 C1 C2 C3 -9.3(12)
N1 C1 C2 C3 172.5(7)
C4 C3 C2 C1 -81.5(9)
C12 C3 C2 C1 101.0(8)
C5 C6 C7 C8 -1.1(12)
C9 C8 C7 C6 0.7(12)
